data_1522876
loop_
_publ_author_name
'Schwomma, O.'
'Nowotny, H.'
'Wittmann, A.'

_publ_section_title
;
 Untersuchungen im System: Ru-Sn
;
_journal_name_full 'Monatshefte fuer Chemie (-108,1977)'
_journal_page_first 1538
_journal_page_last 1543
_journal_volume 95
_journal_year 1964
_chemical_formula_sum 'Ru Sn2'
_space_group_IT_number 140
_symmetry_space_group_name_Hall '-I 4 2c'
_symmetry_space_group_name_H-M 'I 4/m c m'
_cell_angle_alpha 90
_cell_angle_beta 90
_cell_angle_gamma 90
_cell_formula_units_Z 4
_cell_length_a 6.389
_cell_length_b 6.389
_cell_length_c 5.693
_cell_volume 232.384
_citation_journal_id_ASTM MOCHAP
_cod_data_source_file Schwomma_MOCHAP_1964_1994.cif
_cod_data_source_block Ru1Sn2
_cod_original_cell_volume 232.3844
_cod_original_formula_sum 'Ru1 Sn2'
_cod_database_code 1522876

loop_
_symmetry_equiv_pos_as_xyz
x,y,z
-y,x,z
-x,-y,z
y,-x,z
x,-y,-z+1/2
y,x,-z+1/2
-x,y,-z+1/2
-y,-x,-z+1/2
-x,-y,-z
y,-x,-z
x,y,-z
-y,x,-z
-x,y,z-1/2
-y,-x,z-1/2
x,-y,z-1/2
y,x,z-1/2
x+1/2,y+1/2,z+1/2
-y+1/2,x+1/2,z+1/2
-x+1/2,-y+1/2,z+1/2
y+1/2,-x+1/2,z+1/2
x+1/2,-y+1/2,-z+1
y+1/2,x+1/2,-z+1
-x+1/2,y+1/2,-z+1
-y+1/2,-x+1/2,-z+1
-x+1/2,-y+1/2,-z+1/2
y+1/2,-x+1/2,-z+1/2
x+1/2,y+1/2,-z+1/2
-y+1/2,x+1/2,-z+1/2
-x+1/2,y+1/2,z
-y+1/2,-x+1/2,z
x+1/2,-y+1/2,z
y+1/2,x+1/2,z

loop_
_atom_site_label
_atom_site_type_symbol
_atom_site_fract_x
_atom_site_fract_y
_atom_site_fract_z
_atom_site_occupancy
_atom_site_U_iso_or_equiv
Sn1 Sn 0.165 0.665 0 1 0.0
Ru1 Ru 0 0 0.25 1 0.0
